data_7064279
loop_
_publ_author_name
'Sch\"obinger, Matthias'
'Huber, Martin'
'St\"oger, Berthold'
'Weinberger, Peter'

_publ_section_title
;
 Linkage isomerism in a homoleptic Fe(ii) complex with BODIPY-1H-tetrazole
 ligands
;
_journal_issue 10
_journal_name_full 'New Journal of Chemistry'
_journal_page_first 4271
_journal_page_last 4277
_journal_paper_doi 10.1039/D5NJ03028E
_journal_volume 50
_journal_year 2026
_chemical_formula_moiety '4(C2 H2 Br N), C90 H102 B6 F12 Fe N36, 2(Cl O4)'
_chemical_formula_sum 'C98 H110 B6 Br4 Cl2 F12 Fe N40 O8'
_chemical_formula_weight 2715.50
_chemical_name_common 'Trirubidium sodium tetraplumbate'
_chemical_name_structure_type Rb3NaTiO4
_space_group_crystal_system triclinic
_space_group_IT_number 2
_space_group_name_Hall '-P 1'
_space_group_name_H-M_alt 'P -1'
_atom_sites_solution_hydrogens geom
_atom_sites_solution_primary dual
_audit_creation_date 2025-10-24
_audit_creation_method
;
Olex2 1.5
(compiled 2025.07.13 svn.rb7424aed for OlexSys, GUI svn.r7314)
;
_audit_update_record
;
2025-10-31 deposited with the CCDC.	2026-01-07 downloaded from the CCDC.
;
_cell_angle_alpha 76.081(5)
_cell_angle_beta 70.357(5)
_cell_angle_gamma 66.017(5)
_cell_formula_units_Z 1
_cell_length_a 13.6961(9)
_cell_length_b 15.0329(9)
_cell_length_c 16.4033(11)
_cell_measurement_reflns_used 57574
_cell_measurement_temperature 100
_cell_measurement_theta_max 71.03
_cell_measurement_theta_min 2.89
_cell_volume 2884.9(3)
_computing_cell_refinement
;
X-Area Recipe 2.0.1 (STOE, 2023)
;
_computing_data_collection
;
X-Area Pilatus3_SV 1.31.192.0 (STOE, 2023)
;
_computing_data_reduction
;
X-Area Integrate 2.5.15.0 (STOE, 2023)
X-Area LANA 2.7.12 (STOE, 2023)
;
_computing_molecular_graphics 'Olex2 1.5 (Dolomanov et al., 2009)'
_computing_publication_material 'Olex2 1.5 (Dolomanov et al., 2009)'
_computing_structure_refinement 'XL  (Sheldrick, 2008)'
_computing_structure_solution 'XT  (Sheldrick, 2015)'
_diffrn_ambient_temperature 100
_diffrn_detector 'EIGER2 1M CDTE'
_diffrn_detector_area_resol_mean 13.33
_diffrn_measured_fraction_theta_full 0.970
_diffrn_measured_fraction_theta_max 0.937
_diffrn_measurement_details
;
 2659 frames, detector distance = 45 mm
;
_diffrn_measurement_device 'Eulerian 4-circle diffractometer'
_diffrn_measurement_device_type 'STOE STADIVARI'
_diffrn_measurement_method 'rotation method, \w scans'
_diffrn_radiation_collimation '1.2 mm, 0.6 diameter'
_diffrn_radiation_monochromator 'Graded multilayer mirror'
_diffrn_radiation_polarisn_norm 270
_diffrn_radiation_probe x-ray
_diffrn_radiation_type 'Cu K\a'
_diffrn_radiation_wavelength 1.54186
_diffrn_reflns_av_R_equivalents 0.0406
_diffrn_reflns_av_unetI/netI 0.0247
_diffrn_reflns_Laue_measured_fraction_full 0.970
_diffrn_reflns_Laue_measured_fraction_max 0.937
_diffrn_reflns_limit_h_max 16
_diffrn_reflns_limit_h_min -12
_diffrn_reflns_limit_k_max 15
_diffrn_reflns_limit_k_min -18
_diffrn_reflns_limit_l_max 19
_diffrn_reflns_limit_l_min -19
_diffrn_reflns_number 38400
_diffrn_reflns_point_group_measured_fraction_full 0.970
_diffrn_reflns_point_group_measured_fraction_max 0.937
_diffrn_reflns_theta_full 67.500
_diffrn_reflns_theta_max 71.185
_diffrn_reflns_theta_min 2.881
_diffrn_source Axo_Cu
_diffrn_source_current 1.00
_diffrn_source_power 0.050
_diffrn_source_voltage 50
_exptl_absorpt_coefficient_mu 3.887
_exptl_absorpt_correction_T_max 0.6592
_exptl_absorpt_correction_T_min 0.4539
_exptl_absorpt_correction_type multi-scan
_exptl_absorpt_process_details
;
STOE LANA, absorption correction by scaling of reflection intensities.
J. Koziskova, F. Hahn, J. Richter, J. Kozisek, "Comparison of different
absorption corrections on the model structure of tetrakis(\m~2~-acetato)-
diaqua-di-copper(II)", Acta Chimica Slovaca, vol. 9, no. 2, 2016, pp. 136 - 140.
Afterwards a spherical absorption correction was performed within STOE LANA.
;
_exptl_crystal_colour red
_exptl_crystal_colour_primary red
_exptl_crystal_density_diffrn 1.563
_exptl_crystal_density_method 'not measured'
_exptl_crystal_description rod
_exptl_crystal_F_000 1380
_exptl_crystal_size_max 0.17
_exptl_crystal_size_mid 0.087
_exptl_crystal_size_min 0.03
_exptl_crystal_size_rad 0.040
_refine_diff_density_max 2.372
_refine_diff_density_min -1.301
_refine_diff_density_rms 0.104
_refine_ls_extinction_method none
_refine_ls_goodness_of_fit_ref 1.043
_refine_ls_hydrogen_treatment constr
_refine_ls_matrix_type full
_refine_ls_number_parameters 789
_refine_ls_number_reflns 10474
_refine_ls_number_restraints 6
_refine_ls_restrained_S_all 1.053
_refine_ls_R_factor_all 0.0735
_refine_ls_R_factor_gt 0.0654
_refine_ls_shift/su_max 0.001
_refine_ls_shift/su_mean 0.000
_refine_ls_structure_factor_coef Fsqd
_refine_ls_weighting_details 'w=1/[\s^2^(Fo^2^)+(0.1037P)^2^+7.4876P] where P=(Fo^2^+2Fc^2^)/3'
_refine_ls_weighting_scheme calc
_refine_ls_wR_factor_gt 0.1772
_refine_ls_wR_factor_ref 0.1872
_reflns_Friedel_coverage 0.000
_reflns_number_gt 9196
_reflns_number_total 10474
_reflns_threshold_expression 'I > 2\s(I)'
_cod_data_source_file d5nj03028e2.cif
_cod_data_source_block 2
_cod_depositor_comments 'Adding full bibliography for 7064278--7064283.cif.'
_cod_original_cell_volume 2884.9(4)
_cod_database_code 7064279
_shelx_shelxl_version_number 2018/3
_shelx_space_group_comment
;
The symmetry employed for this shelxl refinement is uniquely defined
by the following loop, which should always be used as a source of
symmetry information in preference to the above space-group names.
They are only intended as comments.
;
_olex2_refinement_description
;
1. Fixed Uiso
 At 1.2 times of:
  All C(H) groups, All C(H,H) groups
 At 1.5 times of:
  All C(H,H,H) groups
2. Restrained distances
 Br2'-C49'
 1.9 with sigma of 0.02
 C49'-C48'
 1.5 with sigma of 0.02
 C48'-N20'
 1.1 with sigma of 0.02
 Cl1-O3' = Cl1-O2'
 1.44 with sigma of 0.02
3. Restrained planarity
 Br2', C49', C48', N20'
 with sigma of 0.1
4. Uiso/Uaniso restraints and constraints
Uanis(Br2') = Uanis(C48')
Uanis(Br2') = Uanis(C49')
Uanis(Br2') = Uanis(N20')
Uanis(Br2) = Uanis(C48)
Uanis(Br2) = Uanis(C49)
Uanis(Br2) = Uanis(N20)
Uanis(Br1) = Uanis(Br1')
Uanis(C46) = Uanis(N19)
Uanis(O2) = Uanis(O2')
Uanis(O3) = Uanis(O3')
5. Others
 Sof(Br2')=Sof(C48')=Sof(C49')=Sof(H49C)=Sof(H49D)=Sof(N20')=1-FVAR(1)
 Sof(Br2)=Sof(N20)=Sof(C48)=Sof(C49)=Sof(H49A)=Sof(H49B)=FVAR(1)
 Sof(Br1')=Sof(O2')=Sof(O3')=1-FVAR(2)
 Sof(Br1)=Sof(O2)=Sof(O3)=FVAR(2)
6.a Secondary CH2 refined with riding coordinates:
 C14(H14A,H14B), C29(H29A,H29B), C44(H44A,H44B), C47(H47A,H47B), C49(H49A,
 H49B), C49'(H49C,H49D)
6.b Aromatic/amide H refined with riding coordinates:
 C4(H4), C7(H7), C15(H15), C19(H19), C22(H22), C30(H30), C34(H34), C37(H37),
 C45(H45)
6.c Idealised Me refined as rotating group:
 C10(H10A,H10B,H10C), C11(H11A,H11B,H11C), C12(H12A,H12B,H12C), C13(H13A,H13B,
 H13C), C25(H25A,H25B,H25C), C26(H26A,H26B,H26C), C27(H27A,H27B,H27C), C28(H28A,
 H28B,H28C), C40(H40A,H40B,H40C), C41(H41A,H41B,H41C), C42(H42A,H42B,H42C),
 C43(H43A,H43B,H43C)
;
_olex2_submission_special_instructions 'No special instructions were received'
_stoe_detector_distance '45.0 mm'
_stoe_detector_pixelsize_x '0.075 mm'
_stoe_detector_pixelsize_y '0.075 mm'
_stoe_detector_size_x '8.0 cm'
_stoe_detector_size_y '7.7 cm'
_stoe_evaluation_integration_a 15.4
_stoe_evaluation_integration_b 0.4
_stoe_evaluation_integration_ems 0.037
_stoe_evaluation_lana_bis_l_even_max 4
_stoe_evaluation_lana_bis_l_odd_max 1
_stoe_evaluation_lana_bos_l_even_max 4
_stoe_evaluation_lana_bos_l_odd_max 1
_stoe_evaluation_lana_completeness 93.7
_stoe_evaluation_lana_dxs_max_order -
_stoe_evaluation_lana_dys_max_order -
_stoe_evaluation_lana_fs_max_order 3
_stoe_evaluation_lana_max_2theta_available 142.4
_stoe_evaluation_lana_max_2theta_desired 142.4
_stoe_evaluation_lana_mean_redundancy 3.7
_stoe_evaluation_lana_number_refls_after_or 38400
_stoe_evaluation_lana_number_refls_outliers 1222
_stoe_evaluation_lana_number_refls_total 39622
_stoe_evaluation_lana_number_refls_unique 10474
_stoe_evaluation_lana_number_refls_written 38400
_stoe_evaluation_lana_or_c1 0.100
_stoe_evaluation_lana_or_c2 0
_stoe_evaluation_lana_or_c3 0
_stoe_evaluation_lana_or_c4 2.0
_stoe_evaluation_lana_point_group -1
_stoe_evaluation_lana_table
;
#----------------------------------------------------------------------------
2Theta          12.5   27.9   43.3   58.7   74.1   89.5  104.9  120.3  135.7
#----------------------------------------------------------------------------
<Resolution>    5.78   3.06   2.03   1.52   1.28   1.09   0.96   0.89   0.84
N(total)         160    578   1692   4292   8620   9114   6210   6379   2577
<Redundancy>     2.3    2.0    2.4    3.7    5.5    4.8    3.2    3.2    2.2
Complet. [%%]    93.1   93.8   97.9   99.6  100.0   99.6   93.5   97.0   70.8
<I/sigma>      318.2  302.1  120.4   65.6   41.7   25.4   19.0   14.7   11.9
R(int)         0.041  0.025  0.031  0.034  0.040  0.045  0.061  0.082  0.117
#----------------------------------------------------------------------------
;
_stoe_measurement_identifier 100K
_stoe_measurement_max_exposure_per_frame '20.0 s'
_stoe_measurement_mean_exposure_per_frame '20.0 s'
_stoe_measurement_min_exposure_per_frame '20.0 s'
_stoe_measurement_total_exposure_time '14.8 h'
_stoe_measurement_total_frame_number 2659
_stoe_measurement_total_run_number 33
_stoe_measurement_tube_power '50.0 W'

loop_
_space_group_symop_operation_xyz
'x, y, z'
'-x, -y, -z'

loop_
_atom_site_label
_atom_site_type_symbol
_atom_site_fract_x
_atom_site_fract_y
_atom_site_fract_z
_atom_site_U_iso_or_equiv
_atom_site_adp_type
_atom_site_occupancy
_atom_site_site_symmetry_order
_atom_site_calc_flag
_atom_site_refinement_flags_posn
_atom_site_refinement_flags_adp
_atom_site_refinement_flags_occupancy
_atom_site_disorder_assembly
_atom_site_disorder_group
Br1 Br 0.77384(5) 0.33539(4) 0.06040(4) 0.04807(19) Uani 0.9399(17) 1 d . . P . .
Br1' Br 0.5783(10) 0.3017(9) -0.0383(8) 0.04807(19) Uani 0.0601(17) 1 d . . P . .
Fe1 Fe 0.000000 0.500000 0.500000 0.01667(18) Uani 1 2 d S . P . .
Cl1 Cl 0.34229(8) 0.43837(7) 0.21076(6) 0.0331(2) Uani 1 1 d D . . . .
F1 F 0.3279(2) 0.0888(3) 0.9185(2) 0.0710(10) Uani 1 1 d . . . . .
F2 F 0.2074(3) 0.0944(2) 1.05262(18) 0.0573(8) Uani 1 1 d . . . . .
F3 F 0.1292(2) -0.0408(2) 0.32025(18) 0.0418(6) Uani 1 1 d . . . . .
F4 F 0.2703(2) -0.17720(16) 0.35159(18) 0.0396(6) Uani 1 1 d . . . . .
F5 F 0.4399(2) 0.85744(16) 0.48243(18) 0.0383(6) Uani 1 1 d . . . . .
F6 F 0.58581(18) 0.72418(17) 0.50779(16) 0.0332(5) Uani 1 1 d . . . . .
O1 O 0.2865(3) 0.3785(2) 0.2725(2) 0.0531(9) Uani 1 1 d . . . . .
O2 O 0.3697(4) 0.4162(3) 0.1244(3) 0.0634(12) Uani 0.9399(17) 1 d . . P A 1
O3 O 0.4456(3) 0.4168(3) 0.2301(3) 0.0594(11) Uani 0.9399(17) 1 d . . P A 1
O2' O 0.295(6) 0.434(6) 0.145(4) 0.0634(12) Uani 0.0601(17) 1 d D . P A 2
O3' O 0.452(3) 0.420(5) 0.159(4) 0.0594(11) Uani 0.0601(17) 1 d D . P A 2
O4 O 0.2772(3) 0.5393(2) 0.2175(3) 0.0488(8) Uani 1 1 d . . . . .
N1 N 0.2009(3) 0.2460(3) 0.9585(2) 0.0460(10) Uani 1 1 d . . . . .
N2 N 0.1365(3) 0.1279(3) 0.9273(2) 0.0426(9) Uani 1 1 d . . . . .
N3 N 0.0166(3) 0.4031(2) 0.7512(2) 0.0259(7) Uani 1 1 d . . . . .
N4 N 0.1196(3) 0.3472(2) 0.7104(2) 0.0296(7) Uani 1 1 d . . . . .
N5 N 0.1312(3) 0.3756(2) 0.6277(2) 0.0245(6) Uani 1 1 d . . . . .
N6 N 0.0373(2) 0.4492(2) 0.61393(19) 0.0201(6) Uani 1 1 d . . . . .
N7 N 0.1984(3) -0.0465(2) 0.4397(2) 0.0262(7) Uani 1 1 d . . . . .
N8 N 0.3098(3) -0.0307(2) 0.2860(2) 0.0257(7) Uani 1 1 d . . . . .
N9 N 0.2166(2) 0.2355(2) 0.4210(2) 0.0218(6) Uani 1 1 d . . . . .
N10 N 0.1274(3) 0.2457(2) 0.3963(2) 0.0264(7) Uani 1 1 d . . . . .
N11 N 0.0531(3) 0.3287(2) 0.4172(2) 0.0247(6) Uani 1 1 d . . . . .
N12 N 0.0929(2) 0.3733(2) 0.45545(19) 0.0193(6) Uani 1 1 d . . . . .
N13 N 0.5134(3) 0.7288(2) 0.3909(2) 0.0269(7) Uani 1 1 d . . . . .
N14 N 0.4093(3) 0.7053(2) 0.5455(2) 0.0260(7) Uani 1 1 d . . . . .
N15 N 0.2774(2) 0.5629(2) 0.4187(2) 0.0204(6) Uani 1 1 d . . . . .
N16 N 0.2220(2) 0.5020(2) 0.4570(2) 0.0204(6) Uani 1 1 d . . . . .
N17 N 0.1228(2) 0.5495(2) 0.44826(19) 0.0205(6) Uani 1 1 d . . . . .
N18 N 0.1122(3) 0.6406(2) 0.4026(2) 0.0235(6) Uani 1 1 d . . . . .
N19 N 0.6060(6) 0.2746(5) -0.0271(4) 0.0665(13) Uani 1 1 d . . . . .
C1 C 0.0537(3) 0.3014(3) 0.8873(2) 0.0349(9) Uani 1 1 d . . . . .
C2 C 0.1242(4) 0.3223(4) 0.9189(3) 0.0393(10) Uani 1 1 d . . . . .
C3 C 0.1390(4) 0.4118(4) 0.9181(3) 0.0464(11) Uani 1 1 d . . . . .
C4 C 0.2221(5) 0.3865(5) 0.9578(3) 0.0563(14) Uani 1 1 d . . . . .
H4 H 0.249710 0.430576 0.967535 0.068 Uiso 1 1 calc R U . . .
C5 C 0.2590(5) 0.2858(5) 0.9813(3) 0.0565(14) Uani 1 1 d . . . . .
C6 C 0.1290(4) 0.0451(4) 0.9192(3) 0.0515(13) Uani 1 1 d . . . . .
C7 C 0.0471(5) 0.0665(4) 0.8771(4) 0.0539(13) Uani 1 1 d . . . . .
H7 H 0.026131 0.019684 0.863931 0.065 Uiso 1 1 calc R U . . .
C8 C 0.0019(4) 0.1671(4) 0.8578(3) 0.0465(11) Uani 1 1 d . . . . .
C9 C 0.0594(3) 0.2063(3) 0.8899(3) 0.0366(10) Uani 1 1 d . . . . .
C10 C 0.0819(5) 0.5136(4) 0.8833(3) 0.0534(13) Uani 1 1 d . . . . .
H10A H 0.086750 0.515989 0.821920 0.080 Uiso 1 1 calc R U . . .
H10B H 0.117401 0.556354 0.888272 0.080 Uiso 1 1 calc R U . . .
H10C H 0.003787 0.536067 0.916760 0.080 Uiso 1 1 calc R U . . .
C11 C 0.3517(6) 0.2262(6) 1.0224(5) 0.081(2) Uani 1 1 d . . . . .
H11A H 0.330507 0.176144 1.067261 0.122 Uiso 1 1 calc R U . . .
H11B H 0.367122 0.269089 1.049051 0.122 Uiso 1 1 calc R U . . .
H11C H 0.418192 0.194379 0.977770 0.122 Uiso 1 1 calc R U . . .
C12 C 0.2011(6) -0.0545(4) 0.9508(4) 0.0689(17) Uani 1 1 d . . . . .
H12A H 0.188432 -0.105113 0.932011 0.103 Uiso 1 1 calc R U . . .
H12B H 0.182672 -0.062422 1.014649 0.103 Uiso 1 1 calc R U . . .
H12C H 0.279188 -0.060945 0.926528 0.103 Uiso 1 1 calc R U . . .
C13 C -0.0878(5) 0.2184(4) 0.8110(4) 0.0533(13) Uani 1 1 d . . . . .
H13A H -0.103928 0.169582 0.792767 0.080 Uiso 1 1 calc R U . . .
H13B H -0.062624 0.260796 0.759533 0.080 Uiso 1 1 calc R U . . .
H13C H -0.155013 0.258355 0.850212 0.080 Uiso 1 1 calc R U . . .
C14 C -0.0304(4) 0.3857(3) 0.8471(3) 0.0362(9) Uani 1 1 d . . . . .
H14A H -0.098078 0.370376 0.859183 0.043 Uiso 1 1 calc R U . . .
H14B H -0.051295 0.445721 0.873594 0.043 Uiso 1 1 calc R U . . .
C15 C -0.0322(3) 0.4649(3) 0.6922(2) 0.0234(7) Uani 1 1 d . . . . .
H15 H -0.105083 0.512561 0.703910 0.028 Uiso 1 1 calc R U . . .
C16 C 0.2966(3) 0.0672(3) 0.3891(3) 0.0247(7) Uani 1 1 d . . . . .
C17 C 0.2306(3) 0.0230(3) 0.4567(3) 0.0264(8) Uani 1 1 d . . . . .
C18 C 0.1866(3) 0.0313(3) 0.5487(3) 0.0322(9) Uani 1 1 d . . . . .
C19 C 0.1302(4) -0.0337(3) 0.5833(3) 0.0344(9) Uani 1 1 d . . . . .
H19 H 0.092348 -0.044772 0.642895 0.041 Uiso 1 1 calc R U . . .
C20 C 0.1383(3) -0.0804(3) 0.5155(3) 0.0318(9) Uani 1 1 d . . . . .
C21 C 0.3609(3) -0.0463(3) 0.2022(3) 0.0302(8) Uani 1 1 d . . . . .
C22 C 0.4272(3) 0.0111(3) 0.1651(3) 0.0334(9) Uani 1 1 d . . . . .
H22 H 0.473238 0.012353 0.107049 0.040 Uiso 1 1 calc R U . . .
C23 C 0.4145(3) 0.0661(3) 0.2275(3) 0.0295(8) Uani 1 1 d . . . . .
C24 C 0.3397(3) 0.0391(3) 0.3050(3) 0.0241(7) Uani 1 1 d . . . . .
C25 C 0.1971(5) 0.0923(4) 0.6024(3) 0.0501(12) Uani 1 1 d . . . . .
H25A H 0.275665 0.081380 0.592171 0.075 Uiso 1 1 calc R U . . .
H25B H 0.165586 0.073809 0.664291 0.075 Uiso 1 1 calc R U . . .
H25C H 0.157084 0.161693 0.586194 0.075 Uiso 1 1 calc R U . . .
C26 C 0.0897(4) -0.1551(3) 0.5218(3) 0.0400(10) Uani 1 1 d . . . . .
H26A H 0.067201 -0.145994 0.468726 0.060 Uiso 1 1 calc R U . . .
H26B H 0.024788 -0.147527 0.572465 0.060 Uiso 1 1 calc R U . . .
H26C H 0.145126 -0.220945 0.528404 0.060 Uiso 1 1 calc R U . . .
C27 C 0.3435(4) -0.1127(3) 0.1583(3) 0.0414(10) Uani 1 1 d . . . . .
H27A H 0.373262 -0.180572 0.184342 0.062 Uiso 1 1 calc R U . . .
H27B H 0.381833 -0.106853 0.095987 0.062 Uiso 1 1 calc R U . . .
H27C H 0.263946 -0.094127 0.165563 0.062 Uiso 1 1 calc R U . . .
C28 C 0.4756(4) 0.1353(3) 0.2103(3) 0.0394(10) Uani 1 1 d . . . . .
H28A H 0.523290 0.134062 0.150350 0.059 Uiso 1 1 calc R U . . .
H28B H 0.521273 0.114767 0.251095 0.059 Uiso 1 1 calc R U . . .
H28C H 0.422011 0.201913 0.218194 0.059 Uiso 1 1 calc R U . . .
C29 C 0.3193(3) 0.1501(3) 0.4060(3) 0.0268(8) Uani 1 1 d . . . . .
H29A H 0.348807 0.129751 0.457637 0.032 Uiso 1 1 calc R U . . .
H29B H 0.375618 0.167152 0.355188 0.032 Uiso 1 1 calc R U . . .
C30 C 0.1944(3) 0.3147(2) 0.4564(2) 0.0203(7) Uani 1 1 d . . . . .
H30 H 0.243164 0.326732 0.478470 0.024 Uiso 1 1 calc R U . . .
C31 C 0.4189(3) 0.6122(3) 0.4392(2) 0.0228(7) Uani 1 1 d . . . . .
C32 C 0.4820(3) 0.6598(3) 0.3718(3) 0.0257(8) Uani 1 1 d . . . . .
C33 C 0.5239(3) 0.6557(3) 0.2790(3) 0.0328(9) Uani 1 1 d . . . . .
C34 C 0.5783(4) 0.7212(3) 0.2473(3) 0.0356(9) Uani 1 1 d . . . . .
H34 H 0.614782 0.734684 0.187828 0.043 Uiso 1 1 calc R U . . .
C35 C 0.5717(3) 0.7650(3) 0.3158(3) 0.0314(8) Uani 1 1 d . . . . .
C36 C 0.3657(3) 0.7132(3) 0.6318(3) 0.0327(9) Uani 1 1 d . . . . .
C37 C 0.3082(4) 0.6479(3) 0.6697(3) 0.0358(9) Uani 1 1 d . . . . .
H37 H 0.269351 0.639844 0.729418 0.043 Uiso 1 1 calc R U . . .
C38 C 0.3174(3) 0.5974(3) 0.6055(3) 0.0293(8) Uani 1 1 d . . . . .
C39 C 0.3819(3) 0.6341(3) 0.5254(3) 0.0247(7) Uani 1 1 d . . . . .
C40 C 0.5126(4) 0.5972(4) 0.2229(3) 0.0410(10) Uani 1 1 d . . . . .
H40A H 0.554607 0.527482 0.236235 0.062 Uiso 1 1 calc R U . . .
H40B H 0.541754 0.618795 0.161376 0.062 Uiso 1 1 calc R U . . .
H40C H 0.434207 0.606885 0.234380 0.062 Uiso 1 1 calc R U . . .
C41 C 0.6207(4) 0.8388(3) 0.3107(3) 0.0369(9) Uani 1 1 d . . . . .
H41A H 0.561925 0.897670 0.334645 0.055 Uiso 1 1 calc R U . . .
H41B H 0.656688 0.856186 0.249647 0.055 Uiso 1 1 calc R U . . .
H41C H 0.675676 0.811316 0.344358 0.055 Uiso 1 1 calc R U . . .
C42 C 0.3803(4) 0.7810(4) 0.6760(3) 0.0428(11) Uani 1 1 d . . . . .
H42A H 0.333414 0.781683 0.736188 0.064 Uiso 1 1 calc R U . . .
H42B H 0.358873 0.847268 0.644714 0.064 Uiso 1 1 calc R U . . .
H42C H 0.458177 0.758506 0.676136 0.064 Uiso 1 1 calc R U . . .
C43 C 0.2614(4) 0.5247(3) 0.6239(3) 0.0347(9) Uani 1 1 d . . . . .
H43A H 0.245555 0.501173 0.686330 0.052 Uiso 1 1 calc R U . . .
H43B H 0.310207 0.469259 0.590628 0.052 Uiso 1 1 calc R U . . .
H43C H 0.191873 0.556205 0.606731 0.052 Uiso 1 1 calc R U . . .
C44 C 0.3945(3) 0.5317(3) 0.4181(3) 0.0244(7) Uani 1 1 d . . . . .
H44A H 0.442554 0.513058 0.359865 0.029 Uiso 1 1 calc R U . . .
H44B H 0.412259 0.473121 0.461402 0.029 Uiso 1 1 calc R U . . .
C45 C 0.2103(3) 0.6461(2) 0.3852(2) 0.0226(7) Uani 1 1 d . . . . .
H45 H 0.230660 0.700623 0.353639 0.027 Uiso 1 1 calc R U . . .
C46 C 0.6107(6) 0.3312(5) -0.0029(4) 0.0665(13) Uani 1 1 d . . . . .
C47 C 0.6315(5) 0.3986(4) 0.0337(4) 0.0512(12) Uani 1 1 d . . . . .
H47A H 0.571966 0.418970 0.087440 0.061 Uiso 1 1 calc R U . . .
H47B H 0.631493 0.458044 -0.008609 0.061 Uiso 1 1 calc R U . . .
B1 B 0.2210(5) 0.1370(5) 0.9655(4) 0.0507(15) Uani 1 1 d . . . . .
B2 B 0.2250(4) -0.0759(3) 0.3486(3) 0.0283(9) Uani 1 1 d . . . . .
B3 B 0.4879(4) 0.7567(3) 0.4826(3) 0.0264(9) Uani 1 1 d . . . . .
Br2 Br -0.03434(8) 0.19672(8) 1.19457(7) 0.0598(3) Uani 0.669(3) 1 d . . P B 1
N20 N 0.1185(6) 0.3570(6) 1.1897(5) 0.0598(3) Uani 0.669(3) 1 d . . P B 1
C48 C 0.0953(9) 0.2839(7) 1.2010(7) 0.0598(3) Uani 0.669(3) 1 d . . P B 1
C49 C 0.1023(7) 0.1818(7) 1.2239(7) 0.0598(3) Uani 0.669(3) 1 d . . P B 1
H49A H 0.098020 0.159044 1.286440 0.072 Uiso 0.669(3) 1 calc R U P B 1
H49B H 0.170329 0.137303 1.187727 0.072 Uiso 0.669(3) 1 calc R U P B 1
Br2' Br 0.1654(2) 0.28564(14) 1.19199(12) 0.0695(8) Uani 0.331(3) 1 d D . P B 2
C48' C -0.043(2) 0.2307(14) 1.2183(11) 0.0695(8) Uani 0.331(3) 1 d D . P B 2
C49' C 0.0247(14) 0.3032(13) 1.2003(11) 0.0695(8) Uani 0.331(3) 1 d D . P B 2
H49C H -0.019616 0.348057 1.245581 0.083 Uiso 0.331(3) 1 calc R U P B 2
H49D H 0.012302 0.343472 1.144722 0.083 Uiso 0.331(3) 1 calc R U P B 2
N20' N -0.0567(19) 0.1630(12) 1.1997(11) 0.0695(8) Uani 0.331(3) 1 d D . P B 2

loop_
_atom_site_aniso_label
_atom_site_aniso_U_11
_atom_site_aniso_U_22
_atom_site_aniso_U_33
_atom_site_aniso_U_23
_atom_site_aniso_U_13
_atom_site_aniso_U_12
Br1 0.0483(3) 0.0575(4) 0.0473(3) -0.0057(2) -0.0175(2) -0.0243(3)
Br1' 0.0483(3) 0.0575(4) 0.0473(3) -0.0057(2) -0.0175(2) -0.0243(3)
Fe1 0.0155(4) 0.0158(4) 0.0226(4) -0.0022(3) -0.0072(3) -0.0077(3)
Cl1 0.0325(5) 0.0327(5) 0.0354(5) -0.0082(4) -0.0011(4) -0.0169(4)
F1 0.0327(15) 0.096(3) 0.0529(18) -0.0093(17) -0.0073(13) 0.0053(16)
F2 0.071(2) 0.0546(17) 0.0315(14) 0.0094(12) -0.0185(13) -0.0126(15)
F3 0.0316(13) 0.0544(15) 0.0492(15) -0.0090(12) -0.0145(11) -0.0206(12)
F4 0.0432(14) 0.0234(11) 0.0552(15) -0.0115(10) -0.0042(12) -0.0184(11)
F5 0.0364(13) 0.0232(11) 0.0556(16) -0.0052(10) -0.0114(11) -0.0115(10)
F6 0.0240(11) 0.0405(13) 0.0443(13) -0.0065(10) -0.0173(10) -0.0134(10)
O1 0.0437(19) 0.0411(18) 0.056(2) 0.0049(15) 0.0071(16) -0.0194(16)
O2 0.084(3) 0.074(3) 0.038(2) -0.0176(19) -0.002(2) -0.040(3)
O3 0.039(2) 0.053(2) 0.089(3) -0.008(2) -0.022(2) -0.0148(18)
O2' 0.084(3) 0.074(3) 0.038(2) -0.0176(19) -0.002(2) -0.040(3)
O3' 0.039(2) 0.053(2) 0.089(3) -0.008(2) -0.022(2) -0.0148(18)
O4 0.0374(18) 0.0337(16) 0.071(2) -0.0094(15) -0.0088(16) -0.0110(14)
N1 0.035(2) 0.064(3) 0.0301(19) 0.0128(17) -0.0098(16) -0.0187(19)
N2 0.037(2) 0.041(2) 0.0342(19) 0.0042(15) -0.0060(16) -0.0062(17)
N3 0.0213(15) 0.0303(16) 0.0224(16) -0.0030(12) -0.0041(12) -0.0071(13)
N4 0.0234(16) 0.0344(17) 0.0248(16) -0.0010(13) -0.0062(13) -0.0061(14)
N5 0.0205(15) 0.0251(15) 0.0258(16) 0.0004(12) -0.0081(12) -0.0067(13)
N6 0.0174(14) 0.0188(13) 0.0273(15) -0.0051(11) -0.0060(11) -0.0084(12)
N7 0.0209(15) 0.0205(14) 0.0385(18) -0.0057(13) -0.0076(13) -0.0077(13)
N8 0.0233(15) 0.0182(14) 0.0377(18) -0.0076(12) -0.0078(13) -0.0073(13)
N9 0.0200(15) 0.0190(14) 0.0302(16) -0.0041(12) -0.0088(12) -0.0084(12)
N10 0.0230(15) 0.0242(15) 0.0386(18) -0.0081(13) -0.0125(13) -0.0090(13)
N11 0.0234(15) 0.0219(15) 0.0358(17) -0.0092(12) -0.0113(13) -0.0091(13)
N12 0.0180(14) 0.0173(13) 0.0273(15) -0.0015(11) -0.0097(11) -0.0088(12)
N13 0.0256(16) 0.0276(16) 0.0367(18) 0.0011(13) -0.0144(13) -0.0163(14)
N14 0.0237(16) 0.0272(15) 0.0352(17) -0.0036(13) -0.0119(13) -0.0140(13)
N15 0.0174(14) 0.0210(14) 0.0289(15) -0.0022(11) -0.0085(11) -0.0113(12)
N16 0.0178(14) 0.0181(13) 0.0301(16) -0.0007(11) -0.0103(12) -0.0091(12)
N17 0.0219(15) 0.0152(13) 0.0273(15) -0.0022(11) -0.0122(12) -0.0052(12)
N18 0.0226(15) 0.0183(14) 0.0338(17) 0.0004(12) -0.0105(13) -0.0112(12)
N19 0.062(3) 0.072(3) 0.064(3) -0.021(2) -0.025(2) -0.007(2)
C1 0.027(2) 0.046(2) 0.0181(18) 0.0006(16) -0.0014(15) -0.0056(18)
C2 0.028(2) 0.057(3) 0.0202(19) 0.0050(17) -0.0040(15) -0.010(2)
C3 0.049(3) 0.063(3) 0.027(2) -0.002(2) -0.0051(19) -0.026(3)
C4 0.064(3) 0.079(4) 0.040(3) 0.008(3) -0.018(2) -0.043(3)
C5 0.047(3) 0.091(4) 0.041(3) 0.013(3) -0.019(2) -0.040(3)
C6 0.045(3) 0.051(3) 0.039(3) 0.005(2) -0.003(2) -0.010(2)
C7 0.059(3) 0.050(3) 0.050(3) -0.001(2) -0.007(2) -0.025(3)
C8 0.043(3) 0.046(3) 0.040(2) 0.004(2) -0.005(2) -0.015(2)
C9 0.027(2) 0.046(2) 0.0244(19) 0.0026(17) -0.0034(16) -0.0067(19)
C10 0.067(3) 0.059(3) 0.038(3) -0.003(2) -0.014(2) -0.028(3)
C11 0.065(4) 0.119(6) 0.073(4) 0.038(4) -0.042(3) -0.053(4)
C12 0.065(4) 0.049(3) 0.065(4) 0.006(3) -0.009(3) -0.007(3)
C13 0.052(3) 0.060(3) 0.055(3) 0.002(2) -0.020(2) -0.027(3)
C14 0.030(2) 0.045(2) 0.0223(19) 0.0009(16) -0.0026(16) -0.0090(19)
C15 0.0210(17) 0.0236(17) 0.0266(18) -0.0018(14) -0.0081(14) -0.0084(15)
C16 0.0203(17) 0.0200(16) 0.037(2) -0.0085(14) -0.0100(15) -0.0062(14)
C17 0.0245(18) 0.0183(16) 0.036(2) -0.0060(14) -0.0082(15) -0.0061(15)
C18 0.032(2) 0.030(2) 0.034(2) -0.0058(16) -0.0069(17) -0.0124(17)
C19 0.034(2) 0.030(2) 0.034(2) -0.0019(16) -0.0032(17) -0.0112(18)
C20 0.0255(19) 0.0233(18) 0.044(2) -0.0001(16) -0.0082(17) -0.0097(16)
C21 0.031(2) 0.0240(18) 0.035(2) -0.0078(15) -0.0109(16) -0.0060(16)
C22 0.030(2) 0.034(2) 0.034(2) -0.0094(17) -0.0050(16) -0.0088(18)
C23 0.0234(19) 0.0277(19) 0.037(2) -0.0037(16) -0.0064(16) -0.0100(16)
C24 0.0213(17) 0.0186(16) 0.035(2) -0.0076(14) -0.0075(15) -0.0072(14)
C25 0.075(4) 0.050(3) 0.035(2) -0.010(2) -0.007(2) -0.037(3)
C26 0.038(2) 0.036(2) 0.048(3) -0.0017(19) -0.0060(19) -0.022(2)
C27 0.052(3) 0.032(2) 0.045(3) -0.0149(19) -0.015(2) -0.012(2)
C28 0.036(2) 0.044(2) 0.043(2) -0.0057(19) -0.0035(19) -0.025(2)
C29 0.0212(18) 0.0217(17) 0.041(2) -0.0106(15) -0.0079(15) -0.0079(15)
C30 0.0203(17) 0.0173(15) 0.0249(17) -0.0037(13) -0.0055(13) -0.0080(14)
C31 0.0180(16) 0.0231(17) 0.0336(19) -0.0018(14) -0.0110(14) -0.0112(14)
C32 0.0236(18) 0.0264(18) 0.036(2) 0.0003(15) -0.0130(15) -0.0154(16)
C33 0.033(2) 0.040(2) 0.034(2) 0.0004(17) -0.0102(17) -0.0233(19)
C34 0.037(2) 0.043(2) 0.035(2) 0.0050(17) -0.0112(17) -0.026(2)
C35 0.031(2) 0.033(2) 0.037(2) 0.0058(16) -0.0146(17) -0.0195(18)
C36 0.031(2) 0.037(2) 0.036(2) -0.0052(17) -0.0121(17) -0.0152(18)
C37 0.038(2) 0.046(2) 0.031(2) -0.0025(18) -0.0104(17) -0.024(2)
C38 0.0249(19) 0.036(2) 0.032(2) 0.0007(16) -0.0118(15) -0.0156(17)
C39 0.0201(17) 0.0270(18) 0.0322(19) -0.0024(15) -0.0105(15) -0.0113(15)
C40 0.046(3) 0.059(3) 0.033(2) -0.005(2) -0.0103(19) -0.035(2)
C41 0.035(2) 0.037(2) 0.047(3) 0.0023(18) -0.0132(19) -0.0237(19)
C42 0.051(3) 0.045(2) 0.043(3) -0.013(2) -0.014(2) -0.023(2)
C43 0.033(2) 0.049(2) 0.031(2) 0.0009(18) -0.0086(17) -0.026(2)
C44 0.0180(17) 0.0242(17) 0.036(2) -0.0019(14) -0.0099(14) -0.0109(15)
C45 0.0233(18) 0.0174(16) 0.0313(19) -0.0009(13) -0.0107(14) -0.0099(14)
C46 0.062(3) 0.072(3) 0.064(3) -0.021(2) -0.025(2) -0.007(2)
C47 0.051(3) 0.053(3) 0.053(3) -0.015(2) -0.010(2) -0.019(2)
B1 0.034(3) 0.069(4) 0.031(3) 0.007(2) -0.008(2) -0.007(3)
B2 0.024(2) 0.026(2) 0.039(2) -0.0070(18) -0.0073(18) -0.0115(18)
B3 0.023(2) 0.0221(19) 0.038(2) -0.0026(17) -0.0128(17) -0.0085(17)
Br2 0.0506(5) 0.0566(6) 0.0732(7) 0.0012(4) -0.0194(4) -0.0229(5)
N20 0.0506(5) 0.0566(6) 0.0732(7) 0.0012(4) -0.0194(4) -0.0229(5)
C48 0.0506(5) 0.0566(6) 0.0732(7) 0.0012(4) -0.0194(4) -0.0229(5)
C49 0.0506(5) 0.0566(6) 0.0732(7) 0.0012(4) -0.0194(4) -0.0229(5)
Br2' 0.1005(18) 0.0512(11) 0.0426(10) -0.0056(7) -0.0196(10) -0.0130(11)
C48' 0.1005(18) 0.0512(11) 0.0426(10) -0.0056(7) -0.0196(10) -0.0130(11)
C49' 0.1005(18) 0.0512(11) 0.0426(10) -0.0056(7) -0.0196(10) -0.0130(11)
N20' 0.1005(18) 0.0512(11) 0.0426(10) -0.0056(7) -0.0196(10) -0.0130(11)

loop_
_atom_type_symbol
_atom_type_description
_atom_type_scat_dispersion_real
_atom_type_scat_dispersion_imag
_atom_type_scat_source
C C 0.0181 0.0091 'International Tables Vol C Tables 4.2.6.8 and 6.1.1.4'
H H 0.0000 0.0000 'International Tables Vol C Tables 4.2.6.8 and 6.1.1.4'
B B 0.0090 0.0039 'International Tables Vol C Tables 4.2.6.8 and 6.1.1.4'
Br Br -0.6763 1.2805 'International Tables Vol C Tables 4.2.6.8 and 6.1.1.4'
Cl Cl 0.3639 0.7018 'International Tables Vol C Tables 4.2.6.8 and 6.1.1.4'
F F 0.0727 0.0534 'International Tables Vol C Tables 4.2.6.8 and 6.1.1.4'
Fe Fe -1.1336 3.1974 'International Tables Vol C Tables 4.2.6.8 and 6.1.1.4'
N N 0.0311 0.0180 'International Tables Vol C Tables 4.2.6.8 and 6.1.1.4'
O O 0.0492 0.0322 'International Tables Vol C Tables 4.2.6.8 and 6.1.1.4'

loop_
_geom_angle_atom_site_label_1
_geom_angle_atom_site_label_2
_geom_angle_atom_site_label_3
_geom_angle
_geom_angle_site_symmetry_1
_geom_angle_site_symmetry_3
_geom_angle_publ_flag
N6 Fe1 N6 180.00(17) 2_566 . ?
N12 Fe1 N6 88.54(12) 2_566 . ?
N12 Fe1 N6 91.46(12) 2_566 2_566 ?
N12 Fe1 N6 88.54(12) . 2_566 ?
N12 Fe1 N6 91.46(12) . . ?
N12 Fe1 N12 180.0 2_566 . ?
N12 Fe1 N17 91.38(12) . . ?
N12 Fe1 N17 88.62(12) . 2_566 ?
N12 Fe1 N17 91.38(12) 2_566 2_566 ?
N12 Fe1 N17 88.62(12) 2_566 . ?
N17 Fe1 N6 86.19(12) 2_566 . ?
N17 Fe1 N6 93.81(12) 2_566 2_566 ?
N17 Fe1 N6 86.19(12) . 2_566 ?
N17 Fe1 N6 93.81(12) . . ?
N17 Fe1 N17 180.0 2_566 . ?
O1 Cl1 O2 111.4(3) . . ?
O1 Cl1 O3 107.9(3) . . ?
O1 Cl1 O2' 90(3) . . ?
O1 Cl1 O4 110.4(2) . . ?
O2 Cl1 O3 107.0(3) . . ?
O2 Cl1 O4 111.2(3) . . ?
O3' Cl1 O1 134(3) . . ?
O3' Cl1 O2' 98(4) . . ?
O3' Cl1 O4 115(3) . . ?
O4 Cl1 O3 108.8(2) . . ?
O4 Cl1 O2' 93(3) . . ?
C2 N1 B1 125.0(4) . . ?
C5 N1 C2 107.6(5) . . ?
C5 N1 B1 127.2(4) . . ?
C6 N2 C9 108.1(4) . . ?
C6 N2 B1 126.5(4) . . ?
C9 N2 B1 125.3(4) . . ?
N4 N3 C14 121.8(3) . . ?
C15 N3 N4 108.9(3) . . ?
C15 N3 C14 129.1(3) . . ?
N5 N4 N3 106.3(3) . . ?
N4 N5 N6 110.4(3) . . ?
N5 N6 Fe1 126.3(2) . . ?
C15 N6 Fe1 126.5(2) . . ?
C15 N6 N5 105.8(3) . . ?
C17 N7 B2 124.8(3) . . ?
C20 N7 C17 108.6(3) . . ?
C20 N7 B2 126.6(3) . . ?
C21 N8 C24 108.9(3) . . ?
C21 N8 B2 125.5(3) . . ?
C24 N8 B2 125.4(3) . . ?
N10 N9 C29 122.5(3) . . ?
C30 N9 N10 108.9(3) . . ?
C30 N9 C29 128.6(3) . . ?
N11 N10 N9 106.8(3) . . ?
N10 N11 N12 109.5(3) . . ?
N11 N12 Fe1 121.1(2) . . ?
C30 N12 Fe1 131.7(2) . . ?
C30 N12 N11 107.1(3) . . ?
C32 N13 B3 125.8(3) . . ?
C35 N13 C32 108.3(3) . . ?
C35 N13 B3 125.9(3) . . ?
C36 N14 C39 108.8(3) . . ?
C36 N14 B3 125.1(3) . . ?
C39 N14 B3 125.7(3) . . ?
N16 N15 C44 119.7(3) . . ?
N16 N15 C45 109.0(3) . . ?
C45 N15 C44 131.3(3) . . ?
N17 N16 N15 105.5(3) . . ?
N16 N17 Fe1 124.0(2) . . ?
N16 N17 N18 111.8(3) . . ?
N18 N17 Fe1 124.1(2) . . ?
C45 N18 N17 104.2(3) . . ?
C2 C1 C14 118.5(4) . . ?
C9 C1 C2 122.6(4) . . ?
C9 C1 C14 118.9(4) . . ?
N1 C2 C3 107.5(4) . . ?
C1 C2 N1 119.8(5) . . ?
C1 C2 C3 132.7(4) . . ?
C2 C3 C10 130.6(5) . . ?
C4 C3 C2 106.3(5) . . ?
C4 C3 C10 123.1(5) . . ?
C3 C4 H4 125.7 . . ?
C3 C4 C5 108.5(5) . . ?
C5 C4 H4 125.7 . . ?
N1 C5 C4 110.1(5) . . ?
N1 C5 C11 123.1(6) . . ?
C4 C5 C11 126.8(6) . . ?
N2 C6 C7 109.8(5) . . ?
N2 C6 C12 122.9(6) . . ?
C7 C6 C12 127.3(6) . . ?
C6 C7 H7 125.7 . . ?
C8 C7 C6 108.6(5) . . ?
C8 C7 H7 125.7 . . ?
C7 C8 C9 105.4(5) . . ?
C7 C8 C13 124.3(5) . . ?
C9 C8 C13 130.3(5) . . ?
N2 C9 C8 108.1(4) . . ?
C1 C9 N2 119.3(4) . . ?
C1 C9 C8 132.5(4) . . ?
C3 C10 H10A 109.5 . . ?
C3 C10 H10B 109.5 . . ?
C3 C10 H10C 109.5 . . ?
H10A C10 H10B 109.5 . . ?
H10A C10 H10C 109.5 . . ?
H10B C10 H10C 109.5 . . ?
C5 C11 H11A 109.5 . . ?
C5 C11 H11B 109.5 . . ?
C5 C11 H11C 109.5 . . ?
H11A C11 H11B 109.5 . . ?
H11A C11 H11C 109.5 . . ?
H11B C11 H11C 109.5 . . ?
C6 C12 H12A 109.5 . . ?
C6 C12 H12B 109.5 . . ?
C6 C12 H12C 109.5 . . ?
H12A C12 H12B 109.5 . . ?
H12A C12 H12C 109.5 . . ?
H12B C12 H12C 109.5 . . ?
C8 C13 H13A 109.5 . . ?
C8 C13 H13B 109.5 . . ?
C8 C13 H13C 109.5 . . ?
H13A C13 H13B 109.5 . . ?
H13A C13 H13C 109.5 . . ?
H13B C13 H13C 109.5 . . ?
N3 C14 C1 110.3(3) . . ?
N3 C14 H14A 109.6 . . ?
N3 C14 H14B 109.6 . . ?
C1 C14 H14A 109.6 . . ?
C1 C14 H14B 109.6 . . ?
H14A C14 H14B 108.1 . . ?
N3 C15 N6 108.6(3) . . ?
N3 C15 H15 125.7 . . ?
N6 C15 H15 125.7 . . ?
C17 C16 C24 122.2(3) . . ?
C17 C16 C29 119.2(3) . . ?
C24 C16 C29 118.6(3) . . ?
N7 C17 C18 107.5(3) . . ?
C16 C17 N7 119.8(3) . . ?
C16 C17 C18 132.6(4) . . ?
C17 C18 C25 130.5(4) . . ?
C19 C18 C17 106.1(4) . . ?
C19 C18 C25 123.3(4) . . ?
C18 C19 H19 125.7 . . ?
C18 C19 C20 108.6(4) . . ?
C20 C19 H19 125.7 . . ?
N7 C20 C19 109.2(3) . . ?
N7 C20 C26 123.3(4) . . ?
C19 C20 C26 127.5(4) . . ?
N8 C21 C22 109.0(3) . . ?
N8 C21 C27 123.5(4) . . ?
C22 C21 C27 127.4(4) . . ?
C21 C22 H22 125.7 . . ?
C23 C22 C21 108.5(4) . . ?
C23 C22 H22 125.7 . . ?
C22 C23 C24 106.2(3) . . ?
C22 C23 C28 122.9(4) . . ?
C24 C23 C28 130.8(4) . . ?
N8 C24 C16 119.2(3) . . ?
N8 C24 C23 107.3(3) . . ?
C16 C24 C23 133.5(3) . . ?
C18 C25 H25A 109.5 . . ?
C18 C25 H25B 109.5 . . ?
C18 C25 H25C 109.5 . . ?
H25A C25 H25B 109.5 . . ?
H25A C25 H25C 109.5 . . ?
H25B C25 H25C 109.5 . . ?
C20 C26 H26A 109.5 . . ?
C20 C26 H26B 109.5 . . ?
C20 C26 H26C 109.5 . . ?
H26A C26 H26B 109.5 . . ?
H26A C26 H26C 109.5 . . ?
H26B C26 H26C 109.5 . . ?
C21 C27 H27A 109.5 . . ?
C21 C27 H27B 109.5 . . ?
C21 C27 H27C 109.5 . . ?
H27A C27 H27B 109.5 . . ?
H27A C27 H27C 109.5 . . ?
H27B C27 H27C 109.5 . . ?
C23 C28 H28A 109.5 . . ?
C23 C28 H28B 109.5 . . ?
C23 C28 H28C 109.5 . . ?
H28A C28 H28B 109.5 . . ?
H28A C28 H28C 109.5 . . ?
H28B C28 H28C 109.5 . . ?
N9 C29 C16 109.5(3) . . ?
N9 C29 H29A 109.8 . . ?
N9 C29 H29B 109.8 . . ?
C16 C29 H29A 109.8 . . ?
C16 C29 H29B 109.8 . . ?
H29A C29 H29B 108.2 . . ?
N9 C30 H30 126.2 . . ?
N12 C30 N9 107.7(3) . . ?
N12 C30 H30 126.2 . . ?
C32 C31 C39 122.0(3) . . ?
C32 C31 C44 118.3(3) . . ?
C39 C31 C44 119.6(3) . . ?
N13 C32 C33 107.5(3) . . ?
C31 C32 N13 119.5(3) . . ?
C31 C32 C33 133.1(3) . . ?
C32 C33 C40 130.5(4) . . ?
C34 C33 C32 105.6(4) . . ?
C34 C33 C40 123.8(4) . . ?
C33 C34 H34 125.2 . . ?
C33 C34 C35 109.6(4) . . ?
C35 C34 H34 125.2 . . ?
N13 C35 C34 109.0(3) . . ?
N13 C35 C41 123.6(4) . . ?
C34 C35 C41 127.3(4) . . ?
N14 C36 C37 109.0(4) . . ?
N14 C36 C42 123.3(4) . . ?
C37 C36 C42 127.7(4) . . ?
C36 C37 H37 125.6 . . ?
C38 C37 C36 108.7(4) . . ?
C38 C37 H37 125.6 . . ?
C37 C38 C39 106.4(3) . . ?
C37 C38 C43 122.1(4) . . ?
C39 C38 C43 131.4(4) . . ?
N14 C39 C38 107.1(3) . . ?
C31 C39 N14 119.4(3) . . ?
C31 C39 C38 133.4(3) . . ?
C33 C40 H40A 109.5 . . ?
C33 C40 H40B 109.5 . . ?
C33 C40 H40C 109.5 . . ?
H40A C40 H40B 109.5 . . ?
H40A C40 H40C 109.5 . . ?
H40B C40 H40C 109.5 . . ?
C35 C41 H41A 109.5 . . ?
C35 C41 H41B 109.5 . . ?
C35 C41 H41C 109.5 . . ?
H41A C41 H41B 109.5 . . ?
H41A C41 H41C 109.5 . . ?
H41B C41 H41C 109.5 . . ?
C36 C42 H42A 109.5 . . ?
C36 C42 H42B 109.5 . . ?
C36 C42 H42C 109.5 . . ?
H42A C42 H42B 109.5 . . ?
H42A C42 H42C 109.5 . . ?
H42B C42 H42C 109.5 . . ?
C38 C43 H43A 109.5 . . ?
C38 C43 H43B 109.5 . . ?
C38 C43 H43C 109.5 . . ?
H43A C43 H43B 109.5 . . ?
H43A C43 H43C 109.5 . . ?
H43B C43 H43C 109.5 . . ?
N15 C44 C31 111.9(3) . . ?
N15 C44 H44A 109.2 . . ?
N15 C44 H44B 109.2 . . ?
C31 C44 H44A 109.2 . . ?
C31 C44 H44B 109.2 . . ?
H44A C44 H44B 107.9 . . ?
N15 C45 H45 125.3 . . ?
N18 C45 N15 109.4(3) . . ?
N18 C45 H45 125.3 . . ?
Br1' C46 C47 162.4(9) . . ?
N19 C46 Br1' 25.7(7) . . ?
N19 C46 C47 171.7(8) . . ?
Br1 C47 H47A 109.7 . . ?
Br1 C47 H47B 109.7 . . ?
C46 C47 Br1 109.7(4) . . ?
C46 C47 H47A 109.7 . . ?
C46 C47 H47B 109.7 . . ?
H47A C47 H47B 108.2 . . ?
F1 B1 F2 108.5(4) . . ?
F1 B1 N1 109.8(5) . . ?
F1 B1 N2 109.8(5) . . ?
F2 B1 N1 110.7(5) . . ?
F2 B1 N2 110.1(5) . . ?
N1 B1 N2 107.9(4) . . ?
F3 B2 N7 110.7(3) . . ?
F3 B2 N8 110.0(3) . . ?
F4 B2 F3 109.1(3) . . ?
F4 B2 N7 109.8(3) . . ?
F4 B2 N8 109.8(3) . . ?
N8 B2 N7 107.3(3) . . ?
F5 B3 F6 108.3(3) . . ?
F5 B3 N13 110.5(3) . . ?
F5 B3 N14 111.2(3) . . ?
F6 B3 N13 110.1(3) . . ?
F6 B3 N14 109.9(3) . . ?
N14 B3 N13 106.9(3) . . ?
N20 C48 C49 160.4(11) . . ?
Br2 C49 H49A 112.1 . . ?
Br2 C49 H49B 112.1 . . ?
C48 C49 Br2 98.2(6) . . ?
C48 C49 H49A 112.1 . . ?
C48 C49 H49B 112.1 . . ?
H49A C49 H49B 109.8 . . ?
N20' C48' C49' 151(2) . . ?
Br2' C49' H49C 103.6 . . ?
Br2' C49' H49D 103.6 . . ?
C48' C49' Br2' 134.6(14) . . ?
C48' C49' H49C 103.6 . . ?
C48' C49' H49D 103.6 . . ?
H49C C49' H49D 105.3 . . ?

loop_
_geom_bond_atom_site_label_1
_geom_bond_atom_site_label_2
_geom_bond_distance
_geom_bond_site_symmetry_2
_geom_bond_publ_flag
Br1 C47 1.940(6) . ?
Br1' C46 1.089(13) . ?
Fe1 N6 1.994(3) 2_566 ?
Fe1 N6 1.994(3) . ?
Fe1 N12 1.964(3) 2_566 ?
Fe1 N12 1.964(3) . ?
Fe1 N17 1.964(3) 2_566 ?
Fe1 N17 1.964(3) . ?
Cl1 O1 1.420(3) . ?
Cl1 O2 1.423(4) . ?
Cl1 O3 1.444(4) . ?
Cl1 O2' 1.46(2) . ?
Cl1 O3' 1.41(2) . ?
Cl1 O4 1.423(3) . ?
F1 B1 1.382(6) . ?
F2 B1 1.402(6) . ?
F3 B2 1.396(5) . ?
F4 B2 1.387(5) . ?
F5 B3 1.385(5) . ?
F6 B3 1.397(5) . ?
N1 C2 1.402(6) . ?
N1 C5 1.350(7) . ?
N1 B1 1.529(9) . ?
N2 C6 1.332(7) . ?
N2 C9 1.398(6) . ?
N2 B1 1.551(8) . ?
N3 N4 1.348(4) . ?
N3 C14 1.488(5) . ?
N3 C15 1.321(5) . ?
N4 N5 1.295(5) . ?
N5 N6 1.360(4) . ?
N6 C15 1.323(5) . ?
N7 C17 1.402(5) . ?
N7 C20 1.353(5) . ?
N7 B2 1.542(6) . ?
N8 C21 1.345(5) . ?
N8 C24 1.399(5) . ?
N8 B2 1.539(5) . ?
N9 N10 1.354(4) . ?
N9 C29 1.462(5) . ?
N9 C30 1.329(4) . ?
N10 N11 1.283(4) . ?
N11 N12 1.368(4) . ?
N12 C30 1.312(5) . ?
N13 C32 1.403(5) . ?
N13 C35 1.349(5) . ?
N13 B3 1.546(6) . ?
N14 C36 1.353(5) . ?
N14 C39 1.405(5) . ?
N14 B3 1.538(5) . ?
N15 N16 1.334(4) . ?
N15 C44 1.473(4) . ?
N15 C45 1.336(5) . ?
N16 N17 1.292(4) . ?
N17 N18 1.370(4) . ?
N18 C45 1.309(5) . ?
N19 C46 1.053(9) . ?
C1 C2 1.401(7) . ?
C1 C9 1.390(7) . ?
C1 C14 1.512(6) . ?
C2 C3 1.435(8) . ?
C3 C4 1.376(8) . ?
C3 C10 1.479(8) . ?
C4 H4 0.9500 . ?
C4 C5 1.387(9) . ?
C5 C11 1.493(8) . ?
C6 C7 1.399(8) . ?
C6 C12 1.502(8) . ?
C7 H7 0.9500 . ?
C7 C8 1.383(7) . ?
C8 C9 1.433(8) . ?
C8 C13 1.507(7) . ?
C10 H10A 0.9800 . ?
C10 H10B 0.9800 . ?
C10 H10C 0.9800 . ?
C11 H11A 0.9800 . ?
C11 H11B 0.9800 . ?
C11 H11C 0.9800 . ?
C12 H12A 0.9800 . ?
C12 H12B 0.9800 . ?
C12 H12C 0.9800 . ?
C13 H13A 0.9800 . ?
C13 H13B 0.9800 . ?
C13 H13C 0.9800 . ?
C14 H14A 0.9900 . ?
C14 H14B 0.9900 . ?
C15 H15 0.9500 . ?
C16 C17 1.395(6) . ?
C16 C24 1.401(5) . ?
C16 C29 1.506(5) . ?
C17 C18 1.440(6) . ?
C18 C19 1.389(6) . ?
C18 C25 1.490(6) . ?
C19 H19 0.9500 . ?
C19 C20 1.405(6) . ?
C20 C26 1.489(6) . ?
C21 C22 1.398(6) . ?
C21 C27 1.492(6) . ?
C22 H22 0.9500 . ?
C22 C23 1.388(6) . ?
C23 C24 1.430(6) . ?
C23 C28 1.507(6) . ?
C25 H25A 0.9800 . ?
C25 H25B 0.9800 . ?
C25 H25C 0.9800 . ?
C26 H26A 0.9800 . ?
C26 H26B 0.9800 . ?
C26 H26C 0.9800 . ?
C27 H27A 0.9800 . ?
C27 H27B 0.9800 . ?
C27 H27C 0.9800 . ?
C28 H28A 0.9800 . ?
C28 H28B 0.9800 . ?
C28 H28C 0.9800 . ?
C29 H29A 0.9900 . ?
C29 H29B 0.9900 . ?
C30 H30 0.9500 . ?
C31 C32 1.401(5) . ?
C31 C39 1.404(5) . ?
C31 C44 1.519(5) . ?
C32 C33 1.442(6) . ?
C33 C34 1.373(6) . ?
C33 C40 1.496(6) . ?
C34 H34 0.9500 . ?
C34 C35 1.394(6) . ?
C35 C41 1.487(5) . ?
C36 C37 1.405(6) . ?
C36 C42 1.490(6) . ?
C37 H37 0.9500 . ?
C37 C38 1.385(6) . ?
C38 C39 1.441(5) . ?
C38 C43 1.496(6) . ?
C40 H40A 0.9800 . ?
C40 H40B 0.9800 . ?
C40 H40C 0.9800 . ?
C41 H41A 0.9800 . ?
C41 H41B 0.9800 . ?
C41 H41C 0.9800 . ?
C42 H42A 0.9800 . ?
C42 H42B 0.9800 . ?
C42 H42C 0.9800 . ?
C43 H43A 0.9800 . ?
C43 H43B 0.9800 . ?
C43 H43C 0.9800 . ?
C44 H44A 0.9900 . ?
C44 H44B 0.9900 . ?
C45 H45 0.9500 . ?
C46 C47 1.453(9) . ?
C47 H47A 0.9900 . ?
C47 H47B 0.9900 . ?
Br2 C49 2.000(9) . ?
N20 C48 1.220(13) . ?
C48 C49 1.460(13) . ?
C49 H49A 0.9900 . ?
C49 H49B 0.9900 . ?
Br2' C49' 1.797(15) . ?
C48' C49' 1.618(17) . ?
C48' N20' 1.228(17) . ?
C49' H49C 0.9900 . ?
C49' H49D 0.9900 . ?

loop_
_geom_torsion_atom_site_label_1
_geom_torsion_atom_site_label_2
_geom_torsion_atom_site_label_3
_geom_torsion_atom_site_label_4
_geom_torsion
_geom_torsion_site_symmetry_1
_geom_torsion_site_symmetry_2
_geom_torsion_site_symmetry_3
_geom_torsion_site_symmetry_4
_geom_torsion_publ_flag
Br1' C46 C47 Br1 -158(3) . . . . ?
Fe1 N6 C15 N3 166.5(2) . . . . ?
Fe1 N12 C30 N9 177.2(2) . . . . ?
Fe1 N17 N18 C45 175.9(2) . . . . ?
N1 C2 C3 C4 -0.7(5) . . . . ?
N1 C2 C3 C10 179.0(5) . . . . ?
N2 C6 C7 C8 0.2(6) . . . . ?
N3 N4 N5 N6 0.0(4) . . . . ?
N4 N3 C14 C1 1.2(6) . . . . ?
N4 N3 C15 N6 0.5(4) . . . . ?
N4 N5 N6 Fe1 -166.7(2) . . . . ?
N4 N5 N6 C15 0.3(4) . . . . ?
N5 N6 C15 N3 -0.5(4) . . . . ?
N7 C17 C18 C19 0.2(4) . . . . ?
N7 C17 C18 C25 178.6(5) . . . . ?
N8 C21 C22 C23 -1.6(5) . . . . ?
N9 N10 N11 N12 0.0(4) . . . . ?
N10 N9 C29 C16 -18.6(5) . . . . ?
N10 N9 C30 N12 0.9(4) . . . . ?
N10 N11 N12 Fe1 -177.8(2) . . . . ?
N10 N11 N12 C30 0.5(4) . . . . ?
N11 N12 C30 N9 -0.8(4) . . . . ?
N13 C32 C33 C34 0.3(4) . . . . ?
N13 C32 C33 C40 -178.3(4) . . . . ?
N14 C36 C37 C38 0.8(5) . . . . ?
N15 N16 N17 Fe1 -175.2(2) . . . . ?
N15 N16 N17 N18 1.5(4) . . . . ?
N16 N15 C44 C31 -136.3(3) . . . . ?
N16 N15 C45 N18 1.2(4) . . . . ?
N16 N17 N18 C45 -0.8(4) . . . . ?
N17 N18 C45 N15 -0.3(4) . . . . ?
C1 C2 C3 C4 -179.0(5) . . . . ?
C1 C2 C3 C10 0.7(9) . . . . ?
C2 N1 C5 C4 0.2(6) . . . . ?
C2 N1 C5 C11 -177.6(5) . . . . ?
C2 N1 B1 F1 115.7(5) . . . . ?
C2 N1 B1 F2 -124.5(5) . . . . ?
C2 N1 B1 N2 -3.9(6) . . . . ?
C2 C1 C9 N2 1.5(6) . . . . ?
C2 C1 C9 C8 -175.9(4) . . . . ?
C2 C1 C14 N3 92.2(5) . . . . ?
C2 C3 C4 C5 0.8(6) . . . . ?
C3 C4 C5 N1 -0.7(7) . . . . ?
C3 C4 C5 C11 177.1(6) . . . . ?
C5 N1 C2 C1 178.9(4) . . . . ?
C5 N1 C2 C3 0.3(5) . . . . ?
C5 N1 B1 F1 -57.7(6) . . . . ?
C5 N1 B1 F2 62.1(6) . . . . ?
C5 N1 B1 N2 -177.3(4) . . . . ?
C6 N2 C9 C1 -177.7(4) . . . . ?
C6 N2 C9 C8 0.3(5) . . . . ?
C6 N2 B1 F1 58.3(6) . . . . ?
C6 N2 B1 F2 -61.1(6) . . . . ?
C6 N2 B1 N1 178.0(4) . . . . ?
C6 C7 C8 C9 -0.1(6) . . . . ?
C6 C7 C8 C13 179.0(5) . . . . ?
C7 C8 C9 N2 -0.1(5) . . . . ?
C7 C8 C9 C1 177.5(5) . . . . ?
C9 N2 C6 C7 -0.3(5) . . . . ?
C9 N2 C6 C12 179.0(5) . . . . ?
C9 N2 B1 F1 -117.1(5) . . . . ?
C9 N2 B1 F2 123.5(5) . . . . ?
C9 N2 B1 N1 2.5(6) . . . . ?
C9 C1 C2 N1 -2.9(6) . . . . ?
C9 C1 C2 C3 175.2(4) . . . . ?
C9 C1 C14 N3 -86.6(5) . . . . ?
C10 C3 C4 C5 -178.9(5) . . . . ?
C12 C6 C7 C8 -179.0(5) . . . . ?
C13 C8 C9 N2 -179.1(5) . . . . ?
C13 C8 C9 C1 -1.5(9) . . . . ?
C14 N3 N4 N5 174.6(4) . . . . ?
C14 N3 C15 N6 -173.9(4) . . . . ?
C14 C1 C2 N1 178.3(4) . . . . ?
C14 C1 C2 C3 -3.6(7) . . . . ?
C14 C1 C9 N2 -179.7(4) . . . . ?
C14 C1 C9 C8 2.9(7) . . . . ?
C15 N3 N4 N5 -0.3(4) . . . . ?
C15 N3 C14 C1 174.9(4) . . . . ?
C16 C17 C18 C19 -177.8(4) . . . . ?
C16 C17 C18 C25 0.6(8) . . . . ?
C17 N7 C20 C19 0.0(4) . . . . ?
C17 N7 C20 C26 179.6(4) . . . . ?
C17 N7 B2 F3 -109.5(4) . . . . ?
C17 N7 B2 F4 129.9(4) . . . . ?
C17 N7 B2 N8 10.6(5) . . . . ?
C17 C16 C24 N8 4.5(6) . . . . ?
C17 C16 C24 C23 -174.5(4) . . . . ?
C17 C16 C29 N9 -67.7(4) . . . . ?
C17 C18 C19 C20 -0.2(5) . . . . ?
C18 C19 C20 N7 0.1(5) . . . . ?
C18 C19 C20 C26 -179.4(4) . . . . ?
C20 N7 C17 C16 178.2(3) . . . . ?
C20 N7 C17 C18 -0.1(4) . . . . ?
C20 N7 B2 F3 68.5(5) . . . . ?
C20 N7 B2 F4 -52.1(5) . . . . ?
C20 N7 B2 N8 -171.4(3) . . . . ?
C21 N8 C24 C16 -179.8(3) . . . . ?
C21 N8 C24 C23 -0.6(4) . . . . ?
C21 N8 B2 F3 -65.5(5) . . . . ?
C21 N8 B2 F4 54.7(5) . . . . ?
C21 N8 B2 N7 174.0(3) . . . . ?
C21 C22 C23 C24 1.2(5) . . . . ?
C21 C22 C23 C28 178.9(4) . . . . ?
C22 C23 C24 N8 -0.4(4) . . . . ?
C22 C23 C24 C16 178.7(4) . . . . ?
C24 N8 C21 C22 1.3(4) . . . . ?
C24 N8 C21 C27 -176.8(4) . . . . ?
C24 N8 B2 F3 109.3(4) . . . . ?
C24 N8 B2 F4 -130.6(4) . . . . ?
C24 N8 B2 N7 -11.2(5) . . . . ?
C24 C16 C17 N7 -5.1(6) . . . . ?
C24 C16 C17 C18 172.7(4) . . . . ?
C24 C16 C29 N9 110.2(4) . . . . ?
C25 C18 C19 C20 -178.8(4) . . . . ?
C27 C21 C22 C23 176.4(4) . . . . ?
C28 C23 C24 N8 -177.9(4) . . . . ?
C28 C23 C24 C16 1.2(8) . . . . ?
C29 N9 N10 N11 -178.7(3) . . . . ?
C29 N9 C30 N12 178.8(3) . . . . ?
C29 C16 C17 N7 172.8(3) . . . . ?
C29 C16 C17 C18 -9.3(6) . . . . ?
C29 C16 C24 N8 -173.4(3) . . . . ?
C29 C16 C24 C23 7.6(6) . . . . ?
C30 N9 N10 N11 -0.6(4) . . . . ?
C30 N9 C29 C16 163.6(4) . . . . ?
C31 C32 C33 C34 178.8(4) . . . . ?
C31 C32 C33 C40 0.2(8) . . . . ?
C32 N13 C35 C34 0.5(5) . . . . ?
C32 N13 C35 C41 -178.8(4) . . . . ?
C32 N13 B3 F5 -128.7(4) . . . . ?
C32 N13 B3 F6 111.7(4) . . . . ?
C32 N13 B3 N14 -7.5(5) . . . . ?
C32 C31 C39 N14 -0.6(5) . . . . ?
C32 C31 C39 C38 180.0(4) . . . . ?
C32 C31 C44 N15 -108.0(4) . . . . ?
C32 C33 C34 C35 0.0(5) . . . . ?
C33 C34 C35 N13 -0.3(5) . . . . ?
C33 C34 C35 C41 179.0(4) . . . . ?
C35 N13 C32 C31 -179.3(3) . . . . ?
C35 N13 C32 C33 -0.5(4) . . . . ?
C35 N13 B3 F5 53.0(5) . . . . ?
C35 N13 B3 F6 -66.6(5) . . . . ?
C35 N13 B3 N14 174.1(3) . . . . ?
C36 N14 C39 C31 -179.5(3) . . . . ?
C36 N14 C39 C38 0.1(4) . . . . ?
C36 N14 B3 F5 -57.8(5) . . . . ?
C36 N14 B3 F6 62.1(5) . . . . ?
C36 N14 B3 N13 -178.4(3) . . . . ?
C36 C37 C38 C39 -0.7(5) . . . . ?
C36 C37 C38 C43 -177.6(4) . . . . ?
C37 C38 C39 N14 0.4(4) . . . . ?
C37 C38 C39 C31 179.9(4) . . . . ?
C39 N14 C36 C37 -0.5(5) . . . . ?
C39 N14 C36 C42 178.9(4) . . . . ?
C39 N14 B3 F5 130.4(4) . . . . ?
C39 N14 B3 F6 -109.7(4) . . . . ?
C39 N14 B3 N13 9.8(5) . . . . ?
C39 C31 C32 N13 2.7(5) . . . . ?
C39 C31 C32 C33 -175.7(4) . . . . ?
C39 C31 C44 N15 74.4(4) . . . . ?
C40 C33 C34 C35 178.7(4) . . . . ?
C42 C36 C37 C38 -178.7(4) . . . . ?
C43 C38 C39 N14 176.9(4) . . . . ?
C43 C38 C39 C31 -3.6(7) . . . . ?
C44 N15 N16 N17 179.1(3) . . . . ?
C44 N15 C45 N18 -179.7(3) . . . . ?
C44 C31 C32 N13 -174.9(3) . . . . ?
C44 C31 C32 C33 6.8(6) . . . . ?
C44 C31 C39 N14 176.9(3) . . . . ?
C44 C31 C39 C38 -2.5(6) . . . . ?
C45 N15 N16 N17 -1.6(4) . . . . ?
C45 N15 C44 C31 44.7(5) . . . . ?
B1 N1 C2 C1 4.4(6) . . . . ?
B1 N1 C2 C3 -174.1(4) . . . . ?
B1 N1 C5 C4 174.5(5) . . . . ?
B1 N1 C5 C11 -3.3(8) . . . . ?
B1 N2 C6 C7 -176.4(4) . . . . ?
B1 N2 C6 C12 2.9(8) . . . . ?
B1 N2 C9 C1 -1.5(6) . . . . ?
B1 N2 C9 C8 176.4(4) . . . . ?
B2 N7 C17 C16 -3.5(5) . . . . ?
B2 N7 C17 C18 178.2(3) . . . . ?
B2 N7 C20 C19 -178.2(4) . . . . ?
B2 N7 C20 C26 1.3(6) . . . . ?
B2 N8 C21 C22 176.8(4) . . . . ?
B2 N8 C21 C27 -1.3(6) . . . . ?
B2 N8 C24 C16 4.7(5) . . . . ?
B2 N8 C24 C23 -176.1(3) . . . . ?
B3 N13 C32 C31 2.2(5) . . . . ?
B3 N13 C32 C33 -179.1(3) . . . . ?
B3 N13 C35 C34 179.1(4) . . . . ?
B3 N13 C35 C41 -0.2(6) . . . . ?
B3 N14 C36 C37 -173.5(4) . . . . ?
B3 N14 C36 C42 6.0(6) . . . . ?
B3 N14 C39 C31 -6.6(5) . . . . ?
B3 N14 C39 C38 173.0(3) . . . . ?
N20 C48 C49 Br2 -179(3) . . . . ?
N20' C48' C49' Br2' -58(5) . . . . ?
